data_2213463
loop_
_publ_author_name
'Fei-Hua Luo'
'Shao-Min Shi'
'Cao-Min Na'
'Cui-Xia Chen'
'Zong-Qiu Hu'

_publ_section_title
;
 2',2'-(Ethane-1,2-diylidene)bis(2-hydroxybenzhydrazide) dimethyl
 sulfoxide disolvate
;
_journal_coeditor_code LH2367
_journal_issue 5
_journal_name_full 'Acta Crystallographica Section E'
_journal_page_first o2696
_journal_page_last o2696
_journal_paper_doi 10.1107/S1600536807019393
_journal_volume 63
_journal_year 2007
_chemical_formula_iupac 'C16 H14 N4 O4, 2C2 H6 O S'
_chemical_formula_moiety 'C16 H14 N4 O4, 2(C2 H6 O S)'
_chemical_formula_sum 'C20 H26 N4 O6 S2'
_chemical_formula_weight 482.57
_chemical_name_systematic
;
2',2'-(Ethane-1,2-diylidene)bis(2-hydroxybenzohydrazide)
dimethyl sulfoxide disolvate
;
_space_group_IT_number 2
_symmetry_cell_setting triclinic
_symmetry_space_group_name_Hall '-P 1'
_symmetry_space_group_name_H-M 'P -1'
_atom_sites_solution_hydrogens geom
_atom_sites_solution_primary direct
_atom_sites_solution_secondary difmap
_audit_creation_method SHELXL-97
_cell_angle_alpha 78.0310(10)
_cell_angle_beta 85.7040(10)
_cell_angle_gamma 85.2950(10)
_cell_formula_units_Z 1
_cell_length_a 7.9739(7)
_cell_length_b 8.5125(8)
_cell_length_c 9.0215(8)
_cell_measurement_reflns_used 1568
_cell_measurement_temperature 294(2)
_cell_measurement_theta_max 28.20
_cell_measurement_theta_min 2.31
_cell_volume 595.97(9)
_computing_cell_refinement 'SAINT (Bruker, 2001)'
_computing_data_collection 'SMART (Bruker, 2001)'
_computing_data_reduction SAINT
_computing_molecular_graphics 'PLATON (Spek, 2003)'
_computing_publication_material SHELXTL
_computing_structure_refinement 'SHELXL97 (Sheldrick, 1997)'
_computing_structure_solution 'SHELXS97 (Sheldrick, 1997)'
_diffrn_ambient_temperature 294(2)
_diffrn_measured_fraction_theta_full 0.984
_diffrn_measured_fraction_theta_max 0.984
_diffrn_measurement_device_type 'Bruker SMART CCD'
_diffrn_measurement_method '\f and \w'
_diffrn_radiation_monochromator graphite
_diffrn_radiation_source 'fine-focus sealed tube'
_diffrn_radiation_type MoK\a
_diffrn_radiation_wavelength 0.71073
_diffrn_reflns_av_R_equivalents 0.0568
_diffrn_reflns_av_sigmaI/netI 0.0505
_diffrn_reflns_limit_h_max 9
_diffrn_reflns_limit_h_min -9
_diffrn_reflns_limit_k_max 10
_diffrn_reflns_limit_k_min -8
_diffrn_reflns_limit_l_max 10
_diffrn_reflns_limit_l_min -10
_diffrn_reflns_number 3262
_diffrn_reflns_theta_full 25.00
_diffrn_reflns_theta_max 25.00
_diffrn_reflns_theta_min 2.31
_exptl_absorpt_coefficient_mu 0.266
_exptl_absorpt_correction_type none
_exptl_crystal_colour colorless
_exptl_crystal_density_diffrn 1.345
_exptl_crystal_density_method 'not measured'
_exptl_crystal_description block
_exptl_crystal_F_000 254
_exptl_crystal_size_max 0.30
_exptl_crystal_size_mid 0.20
_exptl_crystal_size_min 0.20
_refine_diff_density_max 0.303
_refine_diff_density_min -0.299
_refine_ls_extinction_method none
_refine_ls_goodness_of_fit_ref 1.085
_refine_ls_hydrogen_treatment mixed
_refine_ls_matrix_type full
_refine_ls_number_parameters 151
_refine_ls_number_reflns 2071
_refine_ls_number_restraints 0
_refine_ls_restrained_S_all 1.085
_refine_ls_R_factor_all 0.0603
_refine_ls_R_factor_gt 0.0440
_refine_ls_shift/su_max 0.000
_refine_ls_shift/su_mean 0.000
_refine_ls_structure_factor_coef Fsqd
_refine_ls_weighting_details 'calc w=1/[\s^2^(Fo^2^)+(0.0532P)^2^+0.1619P] where P=(Fo^2^+2Fc^2^)/3'
_refine_ls_weighting_scheme calc
_refine_ls_wR_factor_gt 0.1136
_refine_ls_wR_factor_ref 0.1238
_reflns_number_gt 1684
_reflns_number_total 2071
_reflns_threshold_expression I>2\s(I)
_cod_data_source_file lh2367.cif
_cod_data_source_block I
_cod_depositor_comments
;
The following automatic conversions were performed:
'_symmetry_cell_setting' value 'Triclinic' changed to 'triclinic'
according to '/home/saulius/struct/CIF-dictionaries/cif_core.dic'
dictionary named 'cif_core.dic' version 2.4.1 from 2010-06-29.

Automatic conversion script
Id: cif_fix_enum 1527 2010-12-29 10:47:43Z saulius 

The following automatic conversions were performed:

'_symmetry_cell_setting' value 'Triclinic' changed to 'triclinic'
according to /home/saulius/struct/CIF-dictionaries/cif_core.dic
dictionary named 'cif_core.dic' version 2.4.1 from 2010-06-29.

Automatic conversion script
Id: cif_fix_values 1715 2011-07-08 13:25:40Z adriana 
;
_cod_database_code 2213463
_cod_database_fobs_code 2213463

loop_
_symmetry_equiv_pos_as_xyz
'x, y, z'
'-x, -y, -z'

loop_
_atom_site_type_symbol
_atom_site_label
_atom_site_fract_x
_atom_site_fract_y
_atom_site_fract_z
_atom_site_U_iso_or_equiv
_atom_site_adp_type
_atom_site_calc_flag
_atom_site_refinement_flags
_atom_site_occupancy
C C1 0.2762(3) 0.5595(2) 0.9492(2) 0.0389(5) Uani d . 1
C C2 0.3586(3) 0.6821(3) 0.8469(3) 0.0461(6) Uani d . 1
C C3 0.4365(3) 0.7962(3) 0.9019(3) 0.0567(7) Uani d . 1
H H3 0.4924 0.8759 0.8348 0.068 Uiso calc R 1
C C4 0.4316(3) 0.7921(3) 1.0542(3) 0.0560(7) Uani d . 1
H H4 0.4839 0.8696 1.0897 0.067 Uiso calc R 1
C C5 0.3505(3) 0.6748(3) 1.1563(3) 0.0537(6) Uani d . 1
H H5 0.3480 0.6729 1.2599 0.064 Uiso calc R 1
C C6 0.2734(3) 0.5608(3) 1.1030(3) 0.0470(6) Uani d . 1
H H6 0.2178 0.4822 1.1719 0.056 Uiso calc R 1
C C7 0.2029(3) 0.4338(3) 0.8875(2) 0.0397(5) Uani d . 1
C C8 0.0311(3) 0.0654(2) 1.0270(2) 0.0394(5) Uani d . 1
H H8 0.0317 0.0630 1.1305 0.047 Uiso calc R 1
C C9 -0.0242(4) 0.2384(4) 0.5576(3) 0.0732(8) Uani d . 1
H H9A -0.1146 0.3043 0.5067 0.110 Uiso calc R 1
H H9B -0.0134 0.2670 0.6538 0.110 Uiso calc R 1
H H9C -0.0480 0.1272 0.5735 0.110 Uiso calc R 1
C C10 0.2997(4) 0.1336(4) 0.5665(3) 0.0784(9) Uani d . 1
H H10A 0.2641 0.0265 0.5783 0.118 Uiso calc R 1
H H10B 0.2947 0.1632 0.6639 0.118 Uiso calc R 1
H H10C 0.4133 0.1376 0.5230 0.118 Uiso calc R 1
N N2 0.0853(2) 0.1844(2) 0.9302(2) 0.0407(4) Uani d . 1
N N1 0.1446(2) 0.3054(2) 0.9877(2) 0.0391(4) Uani d . 1
O O1 0.3692(3) 0.6902(2) 0.6955(2) 0.0726(6) Uani d . 1
H H1 0.3241 0.6141 0.6766 0.109 Uiso calc R 1
O O4 0.1500(3) 0.1961(2) 0.30909(19) 0.0745(6) Uani d . 1
O O9 0.1975(2) 0.4444(2) 0.74889(18) 0.0603(5) Uani d . 1
S S1 0.16523(9) 0.26925(8) 0.44551(7) 0.0586(3) Uani d . 1
H H1A 0.152(3) 0.292(3) 1.081(3) 0.070 Uiso d . 1

loop_
_atom_site_aniso_label
_atom_site_aniso_U_11
_atom_site_aniso_U_22
_atom_site_aniso_U_33
_atom_site_aniso_U_12
_atom_site_aniso_U_13
_atom_site_aniso_U_23
C1 0.0413(12) 0.0325(11) 0.0437(12) -0.0057(9) -0.0076(9) -0.0063(9)
C2 0.0519(14) 0.0374(12) 0.0483(14) -0.0100(10) -0.0092(10) -0.0022(10)
C3 0.0696(17) 0.0377(13) 0.0635(17) -0.0212(12) -0.0082(13) -0.0033(11)
C4 0.0644(16) 0.0352(13) 0.0751(19) -0.0142(11) -0.0097(13) -0.0203(12)
C5 0.0649(16) 0.0505(14) 0.0528(15) -0.0121(12) -0.0037(12) -0.0231(12)
C6 0.0550(14) 0.0420(12) 0.0460(13) -0.0164(11) 0.0030(10) -0.0107(10)
C7 0.0426(12) 0.0387(12) 0.0389(12) -0.0095(9) -0.0074(9) -0.0061(9)
C8 0.0492(13) 0.0396(12) 0.0315(11) -0.0138(10) -0.0060(9) -0.0067(9)
C9 0.0708(19) 0.105(2) 0.0483(16) -0.0080(16) -0.0116(13) -0.0231(15)
C10 0.088(2) 0.087(2) 0.0624(18) 0.0104(17) -0.0126(16) -0.0243(16)
N2 0.0519(11) 0.0355(10) 0.0375(10) -0.0138(8) -0.0063(8) -0.0080(8)
N1 0.0492(11) 0.0355(9) 0.0351(9) -0.0162(8) -0.0052(8) -0.0065(8)
O1 0.1101(16) 0.0623(12) 0.0456(10) -0.0445(11) -0.0098(10) 0.0054(9)
O4 0.1213(17) 0.0750(12) 0.0327(9) -0.0324(12) -0.0007(10) -0.0151(9)
O9 0.0939(13) 0.0549(10) 0.0350(9) -0.0351(9) -0.0142(8) -0.0005(7)
S1 0.0887(5) 0.0536(4) 0.0363(4) -0.0194(3) -0.0035(3) -0.0100(3)

loop_
_atom_type_symbol
_atom_type_description
_atom_type_scat_dispersion_real
_atom_type_scat_dispersion_imag
_atom_type_scat_source
C C 0.0033 0.0016 'International Tables Vol C Tables 4.2.6.8 and 6.1.1.4'
H H 0.0000 0.0000 'International Tables Vol C Tables 4.2.6.8 and 6.1.1.4'
N N 0.0061 0.0033 'International Tables Vol C Tables 4.2.6.8 and 6.1.1.4'
O O 0.0106 0.0060 'International Tables Vol C Tables 4.2.6.8 and 6.1.1.4'
S S 0.1246 0.1234 'International Tables Vol C Tables 4.2.6.8 and 6.1.1.4'

loop_
_geom_angle_atom_site_label_1
_geom_angle_atom_site_label_2
_geom_angle_atom_site_label_3
_geom_angle_site_symmetry_1
_geom_angle_site_symmetry_3
_geom_angle
C6 C1 C2 . . 117.9(2)
C6 C1 C7 . . 123.6(2)
C2 C1 C7 . . 118.5(2)
O1 C2 C3 . . 117.9(2)
O1 C2 C1 . . 122.2(2)
C3 C2 C1 . . 119.8(2)
C4 C3 C2 . . 120.3(2)
C4 C3 H3 . . 119.8
C2 C3 H3 . . 119.8
C3 C4 C5 . . 121.0(2)
C3 C4 H4 . . 119.5
C5 C4 H4 . . 119.5
C6 C5 C4 . . 119.1(2)
C6 C5 H5 . . 120.4
C4 C5 H5 . . 120.4
C5 C6 C1 . . 121.8(2)
C5 C6 H6 . . 119.1
C1 C6 H6 . . 119.1
O9 C7 N1 . . 121.09(19)
O9 C7 C1 . . 121.12(19)
N1 C7 C1 . . 117.78(19)
N2 C8 C8 . 2_557 118.7(2)
N2 C8 H8 . . 120.6
C8 C8 H8 2_557 . 120.6
S1 C9 H9A . . 109.5
S1 C9 H9B . . 109.5
H9A C9 H9B . . 109.5
S1 C9 H9C . . 109.5
H9A C9 H9C . . 109.5
H9B C9 H9C . . 109.5
S1 C10 H10A . . 109.5
S1 C10 H10B . . 109.5
H10A C10 H10B . . 109.5
S1 C10 H10C . . 109.5
H10A C10 H10C . . 109.5
H10B C10 H10C . . 109.5
C8 N2 N1 . . 116.44(18)
C7 N1 N2 . . 117.79(18)
C7 N1 H1A . . 124(2)
N2 N1 H1A . . 118(2)
C2 O1 H1 . . 109.5
O4 S1 C9 . . 106.46(13)
O4 S1 C10 . . 106.43(13)
C9 S1 C10 . . 98.08(15)

loop_
_geom_bond_atom_site_label_1
_geom_bond_atom_site_label_2
_geom_bond_site_symmetry_2
_geom_bond_distance
C1 C6 . 1.388(3)
C1 C2 . 1.412(3)
C1 C7 . 1.482(3)
C2 O1 . 1.350(3)
C2 C3 . 1.386(3)
C3 C4 . 1.365(4)
C3 H3 . 0.9300
C4 C5 . 1.377(3)
C4 H4 . 0.9300
C5 C6 . 1.374(3)
C5 H5 . 0.9300
C6 H6 . 0.9300
C7 O9 . 1.238(2)
C7 N1 . 1.356(3)
C8 N2 . 1.274(3)
C8 C8 2_557 1.439(4)
C8 H8 . 0.9300
C9 S1 . 1.761(3)
C9 H9A . 0.9600
C9 H9B . 0.9600
C9 H9C . 0.9600
C10 S1 . 1.767(3)
C10 H10A . 0.9600
C10 H10B . 0.9600
C10 H10C . 0.9600
N2 N1 . 1.375(2)
N1 H1A . 0.83(3)
O1 H1 . 0.8200
O4 S1 . 1.5065(17)

loop_
_geom_hbond_atom_site_label_D
_geom_hbond_atom_site_label_H
_geom_hbond_atom_site_label_A
_geom_hbond_site_symmetry_A
_geom_hbond_distance_DH
_geom_hbond_distance_HA
_geom_hbond_distance_DA
_geom_hbond_angle_DHA
N1 H1A O4 1_556 0.83(3) 2.05(3) 2.858(2) 164(3)
C6 H6 S1 1_556 0.93 2.77 3.636(2) 155.5
C6 H6 O4 1_556 0.93 2.57 3.449(3) 157.1
C8 H8 O4 1_556 0.93 2.44 3.213(3) 141.2
O1 H1 O9 . 0.82 1.81 2.538(2) 146.8
C9 H9B N2 . 0.96 2.61 3.465(3) 148.6

loop_
_geom_torsion_atom_site_label_1
_geom_torsion_atom_site_label_2
_geom_torsion_atom_site_label_3
_geom_torsion_atom_site_label_4
_geom_torsion_site_symmetry_1
_geom_torsion
C6 C1 C2 O1 . 179.4(2)
C7 C1 C2 O1 . 1.5(3)
C6 C1 C2 C3 . 1.5(3)
C7 C1 C2 C3 . -176.4(2)
O1 C2 C3 C4 . -179.1(2)
C1 C2 C3 C4 . -1.1(4)
C2 C3 C4 C5 . 0.3(4)
C3 C4 C5 C6 . -0.1(4)
C4 C5 C6 C1 . 0.6(4)
C2 C1 C6 C5 . -1.3(3)
C7 C1 C6 C5 . 176.5(2)
C6 C1 C7 O9 . 174.6(2)
C2 C1 C7 O9 . -7.6(3)
C6 C1 C7 N1 . -6.5(3)
C2 C1 C7 N1 . 171.3(2)
C8 C8 N2 N1 2_557 -179.4(2)
O9 C7 N1 N2 . 2.5(3)
C1 C7 N1 N2 . -176.43(17)
C8 N2 N1 C7 . -179.9(2)
